data_2108461
loop_
_publ_author_name
'Hasil, Asma'
'Mehmood, Arshad'
'Ahmed, Maqsood'

_publ_section_title
;
 Experimental and theoretical charge-density analysis of hippuric acid:
 insight into its binding with human serum albumin
;
_journal_coeditor_code PX5016SUP1
_journal_issue 4
_journal_name_full 'Acta Crystallographica Section B'
_journal_page_first
;
;
_journal_paper_doi 10.1107/S2052520619007911
_journal_volume 75
_journal_year 2019
_chemical_absolute_configuration ad
_chemical_formula_moiety 'C9 H9 N O3'
_chemical_formula_sum 'C9 H9 N O3'
_chemical_formula_weight 179.17
_chemical_name_common 'Hippuric Acid'
_chemical_name_systematic 'Benzoylaminoethanoic acid'
_space_group_crystal_system orthorhombic
_space_group_IT_number 19
_space_group_name_Hall 'P 2ac 2ab'
_space_group_name_H-M_alt 'P 21 21 21'
_symmetry_space_group_name_Hall 'P 2ac 2ab'
_symmetry_space_group_name_H-M 'P 21 21 21'
_atom_sites_solution_hydrogens mixed
_audit_creation_method SHELXL-2018/3
_cell_angle_alpha 90
_cell_angle_beta 90
_cell_angle_gamma 90
_cell_formula_units_Z 4
_cell_length_a 8.6793(4)
_cell_length_b 9.0674(4)
_cell_length_c 10.6085(4)
_cell_measurement_reflns_used 599
_cell_measurement_temperature 100(2)
_cell_measurement_theta_max 55.53
_cell_measurement_theta_min 2.96
_cell_volume 834.87(6)
_computing_structure_refinement 'SHELXL-2018/3 (Sheldrick, 2018)'
_diffrn_ambient_temperature 100(2)
_diffrn_measured_fraction_theta_full 0.999
_diffrn_measured_fraction_theta_max 0.999
_diffrn_measurement_device_type 'Bruker D8 Venture with PHOTON II Detector (Bruker, 2016)'
_diffrn_measurement_method 'omega and phi scan'
_diffrn_radiation_type MoK\a
_diffrn_radiation_wavelength 0.71073
_diffrn_reflns_av_R_equivalents 0.0584
_diffrn_reflns_av_unetI/netI 0.0275
_diffrn_reflns_Laue_measured_fraction_full 0.976
_diffrn_reflns_Laue_measured_fraction_max 0.997
_diffrn_reflns_limit_h_max 21
_diffrn_reflns_limit_h_min -21
_diffrn_reflns_limit_k_max 22
_diffrn_reflns_limit_k_min -22
_diffrn_reflns_limit_l_max 26
_diffrn_reflns_limit_l_min -26
_diffrn_reflns_number 118392
_diffrn_reflns_point_group_measured_fraction_full 0.980
_diffrn_reflns_point_group_measured_fraction_max 0.998
_diffrn_reflns_theta_full 25.000
_diffrn_reflns_theta_max 62.665
_diffrn_reflns_theta_min 2.955
_exptl_absorpt_coefficient_mu 0.108
_exptl_absorpt_correction_T_max 0.981
_exptl_absorpt_correction_T_min 0.971
_exptl_absorpt_correction_type multi-scan
_exptl_absorpt_process_details 'SADABS, Bruker, 2016'
_exptl_crystal_colour colorless
_exptl_crystal_density_diffrn 1.425
_exptl_crystal_description Block
_exptl_crystal_F_000 376
_exptl_crystal_size_max 0.276
_exptl_crystal_size_mid 0.213
_exptl_crystal_size_min 0.180
_exptl_transmission_factor_max 0.981
_exptl_transmission_factor_min 0.971
_refine_diff_density_max 0.513
_refine_diff_density_min -0.302
_refine_diff_density_rms 0.064
_refine_ls_abs_structure_details
;
 Flack x determined using 4564 quotients [(I+)-(I-)]/[(I+)+(I-)]
 (Parsons, Flack and Wagner, Acta Cryst. B69 (2013) 249-259).
;
_refine_ls_abs_structure_Flack -0.05(11)
_refine_ls_extinction_method none
_refine_ls_goodness_of_fit_ref 1.107
_refine_ls_hydrogen_treatment mixed
_refine_ls_matrix_type full
_refine_ls_number_parameters 126
_refine_ls_number_reflns 13635
_refine_ls_number_restraints 0
_refine_ls_restrained_S_all 1.107
_refine_ls_R_factor_all 0.0513
_refine_ls_R_factor_gt 0.0363
_refine_ls_shift/su_max 0.001
_refine_ls_shift/su_mean 0.000
_refine_ls_structure_factor_coef Fsqd
_refine_ls_weighting_details 'w=1/[\s^2^(Fo^2^)+(0.0572P)^2^+0.0088P] where P=(Fo^2^+2Fc^2^)/3'
_refine_ls_weighting_scheme calc
_refine_ls_wR_factor_gt 0.0942
_refine_ls_wR_factor_ref 0.1067
_reflns_Friedel_coverage 0.830
_reflns_Friedel_fraction_full 0.985
_reflns_Friedel_fraction_max 0.999
_reflns_number_gt 11263
_reflns_number_total 13635
_reflns_threshold_expression 'I > 2\s(I)'
_cod_data_source_file px5016sup1.cif
_cod_data_source_block IAM_shelx
_cod_original_cell_volume 834.88(6)
_cod_database_code 2108461
_publcif_datablock.id {0f758a58-05fb-4d20-80da-5b7bd4945331}

_shelx_shelxl_version_number 2018/3
_shelx_space_group_comment
;
The symmetry employed for this shelxl refinement is uniquely defined
by the following loop, which should always be used as a source of
symmetry information in preference to the above space-group names.
They are only intended as comments.
;
_shelx_estimated_absorpt_t_min 0.971
_shelx_estimated_absorpt_t_max 0.981
_publcif_info_exptl_table_max_cols 4
_publcif_info_exptl_table_use_headnotes n
_publcif_funding_html
;
;

loop_
_space_group_symop_operation_xyz
'x, y, z'
'-x+1/2, -y, z+1/2'
'-x, y+1/2, -z+1/2'
'x+1/2, -y+1/2, -z'

loop_
_atom_site_label
_atom_site_type_symbol
_atom_site_fract_x
_atom_site_fract_y
_atom_site_fract_z
_atom_site_U_iso_or_equiv
_atom_site_adp_type
_atom_site_occupancy
_atom_site_site_symmetry_order
_atom_site_calc_flag
_atom_site_refinement_flags_posn
_atom_site_refinement_flags_adp
C1 C 0.39576(5) 0.63962(4) 0.58464(4) 0.01144(5) Uani 1 1 d . .
C2 C 0.46749(6) 0.52386(5) 0.51968(4) 0.01397(6) Uani 1 1 d . .
H2 H 0.524053 0.451396 0.564858 0.017 Uiso 1 1 calc R U
C3 C 0.45590(6) 0.51492(6) 0.38867(5) 0.01645(7) Uani 1 1 d . .
H3 H 0.505176 0.436769 0.344712 0.020 Uiso 1 1 calc R U
C4 C 0.37198(6) 0.62069(6) 0.32222(4) 0.01646(7) Uani 1 1 d . .
H4 H 0.364544 0.614726 0.233023 0.020 Uiso 1 1 calc R U
C5 C 0.29893(6) 0.73527(6) 0.38669(5) 0.01636(7) Uani 1 1 d . .
H5 H 0.241555 0.807039 0.341378 0.020 Uiso 1 1 calc R U
C6 C 0.31018(6) 0.74439(5) 0.51747(4) 0.01434(6) Uani 1 1 d . .
H6 H 0.259629 0.821934 0.561238 0.017 Uiso 1 1 calc R U
C7 C 0.40743(5) 0.65975(4) 0.72403(4) 0.01117(5) Uani 1 1 d . .
C8 C 0.46938(5) 0.55963(5) 0.92978(4) 0.01334(5) Uani 1 1 d . .
H8A H 0.459587 0.459377 0.965858 0.016 Uiso 1 1 calc R U
H8B H 0.380515 0.618466 0.959681 0.016 Uiso 1 1 calc R U
C9 C 0.61684(5) 0.62938(5) 0.97856(4) 0.01261(5) Uani 1 1 d . .
N1 N 0.46273(5) 0.54938(4) 0.79395(3) 0.01294(5) Uani 1 1 d . .
O1 O 0.36571(5) 0.77896(4) 0.77349(3) 0.01455(5) Uani 1 1 d . .
O2 O 0.62201(5) 0.61874(6) 1.10332(4) 0.01829(6) Uani 1 1 d . .
O3 O 0.71455(5) 0.68679(6) 0.91376(4) 0.02006(7) Uani 1 1 d . .
H1 H 0.493(2) 0.4700(19) 0.7538(19) 0.036(4) Uiso 1 1 d . .
H9 H 0.7006(18) 0.6563(18) 1.1289(15) 0.029(4) Uiso 1 1 d . .

loop_
_atom_site_aniso_label
_atom_site_aniso_U_11
_atom_site_aniso_U_22
_atom_site_aniso_U_33
_atom_site_aniso_U_23
_atom_site_aniso_U_13
_atom_site_aniso_U_12
C1 0.01241(12) 0.01172(11) 0.01018(10) -0.00002(8) -0.00041(8) 0.00024(9)
C2 0.01644(14) 0.01424(13) 0.01121(11) -0.00111(10) -0.00072(10) 0.00236(11)
C3 0.01823(16) 0.01959(17) 0.01153(12) -0.00225(11) 0.00043(11) 0.00228(13)
C4 0.01601(15) 0.02277(18) 0.01060(11) 0.00071(12) -0.00019(10) -0.00047(13)
C5 0.01673(15) 0.01956(17) 0.01278(13) 0.00284(12) -0.00205(11) 0.00167(13)
C6 0.01542(14) 0.01484(13) 0.01276(12) 0.00070(10) -0.00143(10) 0.00258(11)
C7 0.01197(11) 0.01117(10) 0.01036(10) -0.00026(8) 0.00022(9) -0.00033(8)
C8 0.01390(12) 0.01584(13) 0.01029(11) 0.00108(10) -0.00045(9) -0.00165(10)
C9 0.01320(12) 0.01387(12) 0.01076(11) 0.00000(9) 0.00046(9) -0.00083(10)
N1 0.01657(12) 0.01214(10) 0.01010(9) 0.00007(8) -0.00099(8) 0.00067(9)
O1 0.01802(12) 0.01238(10) 0.01326(10) -0.00198(8) 0.00195(9) 0.00146(9)
O2 0.01851(14) 0.02632(17) 0.01005(9) -0.00018(10) -0.00098(9) -0.00604(12)
O3 0.01811(14) 0.02761(18) 0.01445(12) 0.00125(12) 0.00250(10) -0.00767(13)

loop_
_atom_type_symbol
_atom_type_description
_atom_type_scat_dispersion_real
_atom_type_scat_dispersion_imag
_atom_type_scat_source
C C 0.0033 0.0016 'International Tables Vol C Tables 4.2.6.8 and 6.1.1.4'
H H 0.0000 0.0000 'International Tables Vol C Tables 4.2.6.8 and 6.1.1.4'
N N 0.0061 0.0033 'International Tables Vol C Tables 4.2.6.8 and 6.1.1.4'
O O 0.0106 0.0060 'International Tables Vol C Tables 4.2.6.8 and 6.1.1.4'

loop_
_geom_angle_atom_site_label_1
_geom_angle_atom_site_label_2
_geom_angle_atom_site_label_3
_geom_angle
C6 C1 C2 119.56(4)
C6 C1 C7 117.18(4)
C2 C1 C7 123.25(4)
C3 C2 C1 120.08(4)
C3 C2 H2 120.0
C1 C2 H2 120.0
C4 C3 C2 120.04(4)
C4 C3 H3 120.0
C2 C3 H3 120.0
C3 C4 C5 120.07(4)
C3 C4 H4 120.0
C5 C4 H4 120.0
C6 C5 C4 120.01(4)
C6 C5 H5 120.0
C4 C5 H5 120.0
C5 C6 C1 120.23(4)
C5 C6 H6 119.9
C1 C6 H6 119.9
O1 C7 N1 121.14(4)
O1 C7 C1 119.98(4)
N1 C7 C1 118.88(3)
N1 C8 C9 113.60(4)
N1 C8 H8A 108.8
C9 C8 H8A 108.8
N1 C8 H8B 108.8
C9 C8 H8B 108.8
H8A C8 H8B 107.7
O3 C9 O2 125.04(4)
O3 C9 C8 125.21(4)
O2 C9 C8 109.75(4)
C7 N1 C8 121.35(4)
C7 N1 H1 116.9(13)
C8 N1 H1 121.7(13)
C9 O2 H9 109.4(11)

loop_
_geom_bond_atom_site_label_1
_geom_bond_atom_site_label_2
_geom_bond_distance
C1 C6 1.4007(6)
C1 C2 1.4015(6)
C1 C7 1.4933(5)
C2 C3 1.3958(6)
C2 H2 0.9500
C3 C4 1.3955(8)
C3 H3 0.9500
C4 C5 1.3961(8)
C4 H4 0.9500
C5 C6 1.3933(6)
C5 H5 0.9500
C6 H6 0.9500
C7 O1 1.2549(5)
C7 N1 1.3349(5)
C8 N1 1.4451(5)
C8 C9 1.5185(6)
C8 H8A 0.9900
C8 H8B 0.9900
C9 O3 1.2095(6)
C9 O2 1.3278(5)
N1 H1 0.876(18)
O2 H9 0.809(16)

loop_
_geom_hbond_atom_site_label_D
_geom_hbond_atom_site_label_H
_geom_hbond_atom_site_label_A
_geom_hbond_distance_DH
_geom_hbond_distance_HA
_geom_hbond_distance_DA
_geom_hbond_angle_DHA
_geom_hbond_site_symmetry_A
_geom_hbond_publ_flag
C8 H8B O3 0.99 2.64 3.5963(7) 161.2 4_467 yes
N1 H1 O1 0.876(18) 2.143(19) 2.9566(6) 154.2(19) 3_646 yes
O2 H9 O1 0.809(16) 1.863(16) 2.6537(6) 165.3(16) 4_567 yes

loop_
_iucr_publ_object.id
_iucr_publ_object.type
_iucr_publ_object.content
1552052755 tex
;
\rho _{(atoms)} r=P_{c} \  \rho  _{core}(r)+P_{v}k^{3} \rho _{val}kr +\sum
_{l=0}^{l_{max}}k^{\prime3 }R_{l}(k\prime r)\sum _{m=0}^{l} P_{lm}\pm
d_{lm}\pm (\nu,\varphi )
;

loop_
_publcif_info_datablock.id
_publcif_info_datablock.publ_exptl
_publcif_info_datablock.publ_geom
_publcif_info_datablock.structure
{b49ced9e-3e6d-400a-85ac-b79e6aa01ab1} y y y
{b3001eed-84c9-46d8-b571-30ac956f60ea} y y y
{0f758a58-05fb-4d20-80da-5b7bd4945331} y y y

loop_
_publcif_info_exptl_table_extra_item
sin_theta_over_lambda_max

loop_
_publcif_info_tables.block_id
_publcif_info_tables.reference_item
{b3001eed-84c9-46d8-b571-30ac956f60ea} '_publcif_info_datablock.publ_exptl'
{b3001eed-84c9-46d8-b571-30ac956f60ea} '_geom_hbond_atom_site_label_D'

loop_
_publcif_info_cif.paper_type
CE

_cod_database_fobs_code 2108461
